data_4516053
loop_
_publ_author_name
'Santos, Ane F.'
'Ferreira, Isabella P.'
'Pinheiro, Carlos B.'
'Santos, Verlane G.'
'Lopes, Miriam T. P.'
'Teixeira, Let\'icia R'
'Rocha, Willian R.'
'Rodrigues, Gabriel L. S.'
'Beraldo, Heloisa'

_publ_section_title
;
 [Ag(L)NO<sub>3</sub>] Complexes with 2-Benzoylpyridine-Derived
 Hydrazones: Cytotoxic Activity and Interaction with Biomolecules.
;
_journal_issue 6
_journal_name_full 'ACS omega'
_journal_page_first 7027
_journal_page_last 7035
_journal_paper_doi 10.1021/acsomega.8b00533
_journal_volume 3
_journal_year 2018
_chemical_formula_moiety 'C20 H17 Ag N4 O4'
_chemical_formula_sum 'C20 H17 Ag N4 O4'
_chemical_formula_weight 485.24
_space_group_crystal_system monoclinic
_space_group_IT_number 15
_space_group_name_Hall '-I 2ya'
_space_group_name_H-M_alt 'I 1 2/a 1'
_atom_sites_solution_hydrogens geom
_audit_creation_method SHELXL-2017/1
_audit_update_record
;
2018-02-14 deposited with the CCDC.
2018-02-14 downloaded from the CCDC.
;
_cell_angle_alpha 90
_cell_angle_beta 97.044(4)
_cell_angle_gamma 90
_cell_formula_units_Z 8
_cell_length_a 12.3045(5)
_cell_length_b 14.5456(7)
_cell_length_c 21.5645(8)
_cell_measurement_reflns_used 5007
_cell_measurement_temperature 120(2)
_cell_measurement_theta_max 28.9160
_cell_measurement_theta_min 2.7360
_cell_volume 3830.4(3)
_computing_structure_refinement 'SHELXL-2017/1 (Sheldrick, 2017)'
_diffrn_ambient_environment N~2~
_diffrn_ambient_temperature 120(2)
_diffrn_detector 'CCD plate'
_diffrn_detector_area_resol_mean 10.4186
_diffrn_detector_type Atlas
_diffrn_measured_fraction_theta_full 1.000
_diffrn_measured_fraction_theta_max 1.000
_diffrn_measurement_device 'four-circle diffractometer'
_diffrn_measurement_device_type 'Xcalibur, Atlas, Gemini ultra'
_diffrn_measurement_method '\w scans'
_diffrn_radiation_monochromator graphite
_diffrn_radiation_probe x-ray
_diffrn_radiation_type 'Mo K\a'
_diffrn_radiation_wavelength 0.71073
_diffrn_reflns_av_R_equivalents 0.0530
_diffrn_reflns_av_unetI/netI 0.0551
_diffrn_reflns_Laue_measured_fraction_full 1.000
_diffrn_reflns_Laue_measured_fraction_max 1.000
_diffrn_reflns_limit_h_max 15
_diffrn_reflns_limit_h_min -14
_diffrn_reflns_limit_k_max 14
_diffrn_reflns_limit_k_min -18
_diffrn_reflns_limit_l_max 26
_diffrn_reflns_limit_l_min -26
_diffrn_reflns_number 14044
_diffrn_reflns_point_group_measured_fraction_full 1.000
_diffrn_reflns_point_group_measured_fraction_max 1.000
_diffrn_reflns_theta_full 25.242
_diffrn_reflns_theta_max 26.367
_diffrn_reflns_theta_min 1.693
_diffrn_source 'Enhance (Mo) X-ray Source'
_exptl_absorpt_coefficient_mu 1.088
_exptl_absorpt_correction_T_max 0.975
_exptl_absorpt_correction_T_min 0.926
_exptl_absorpt_correction_type analytical
_exptl_absorpt_process_details
;
CrysAlisPro, Agilent Technologies,
Version 1.171.37.34 (release 22-05-2014 CrysAlis171 .NET)
(compiled May 22 2014,16:03:01)
Analytical numeric absorption correction using a multifaceted crystal
			model based on expressions derived by R.C. Clark & J.S. Reid.
(Clark, R. C. & Reid, J. S. (1995). Acta Cryst. A51, 887-897)
Empirical absorption correction using spherical harmonics,
 implemented in SCALE3 ABSPACK scaling algorithm.
;
_exptl_crystal_colour colourless
_exptl_crystal_density_diffrn 1.683
_exptl_crystal_description prism
_exptl_crystal_F_000 1952
_exptl_crystal_size_max 0.089
_exptl_crystal_size_mid 0.052
_exptl_crystal_size_min 0.025
_refine_diff_density_max 0.543
_refine_diff_density_min -0.449
_refine_diff_density_rms 0.096
_refine_ls_extinction_method none
_refine_ls_goodness_of_fit_ref 1.023
_refine_ls_hydrogen_treatment constr
_refine_ls_matrix_type full
_refine_ls_number_parameters 263
_refine_ls_number_reflns 3925
_refine_ls_number_restraints 0
_refine_ls_restrained_S_all 1.023
_refine_ls_R_factor_all 0.0515
_refine_ls_R_factor_gt 0.0337
_refine_ls_shift/su_max 0.001
_refine_ls_shift/su_mean 0.000
_refine_ls_structure_factor_coef Fsqd
_refine_ls_weighting_details 'w=1/[\s^2^(Fo^2^)+(0.0225P)^2^] where P=(Fo^2^+2Fc^2^)/3'
_refine_ls_weighting_scheme calc
_refine_ls_wR_factor_gt 0.0592
_refine_ls_wR_factor_ref 0.0648
_reflns_Friedel_coverage 0.000
_reflns_number_gt 3089
_reflns_number_total 3925
_reflns_threshold_expression 'I > 2\s(I)'
_cod_data_source_file ao8b00533_si_003.cif
_cod_data_source_block 2
_cod_original_sg_symbol_H-M 'I 2/a'
_cod_database_code 4516053
_shelx_shelxl_version_number 2017/1
_shelx_space_group_comment
;
The symmetry employed for this shelxl refinement is uniquely defined
by the following loop, which should always be used as a source of
symmetry information in preference to the above space-group names.
They are only intended as comments.
;
_shelx_estimated_absorpt_t_min 0.909
_shelx_estimated_absorpt_t_max 0.973

loop_
_space_group_symop_operation_xyz
'x, y, z'
'-x+1/2, y, -z'
'x+1/2, y+1/2, z+1/2'
'-x+1, y+1/2, -z+1/2'
'-x, -y, -z'
'x-1/2, -y, z'
'-x+1/2, -y+1/2, -z+1/2'
'x, -y+1/2, z+1/2'

loop_
_atom_site_label
_atom_site_type_symbol
_atom_site_fract_x
_atom_site_fract_y
_atom_site_fract_z
_atom_site_U_iso_or_equiv
_atom_site_adp_type
_atom_site_occupancy
_atom_site_site_symmetry_order
_atom_site_calc_flag
_atom_site_refinement_flags_posn
_atom_site_refinement_flags_adp
C2 C 0.8398(2) 0.3202(2) -0.12311(12) 0.0125(6) Uani 1 1 d . .
C3 C 0.8519(2) 0.2890(2) -0.18259(13) 0.0181(7) Uani 1 1 d . .
H3 H 0.857621 0.331274 -0.215587 0.022 Uiso 1 1 calc R U
C4 C 0.8554(2) 0.1952(2) -0.19323(14) 0.0238(7) Uani 1 1 d . .
H4 H 0.864035 0.172124 -0.233550 0.029 Uiso 1 1 calc R U
C5 C 0.8461(3) 0.1359(2) -0.14432(15) 0.0269(8) Uani 1 1 d . .
H5 H 0.846736 0.071218 -0.150539 0.032 Uiso 1 1 calc R U
C6 C 0.8360(2) 0.1721(2) -0.08605(15) 0.0241(7) Uani 1 1 d . .
H6 H 0.830958 0.130822 -0.052380 0.029 Uiso 1 1 calc R U
C7 C 0.8369(2) 0.4200(2) -0.10985(12) 0.0124(6) Uani 1 1 d . .
C8 C 0.8841(2) 0.5588(2) 0.02526(13) 0.0127(6) Uani 1 1 d . .
C9 C 0.8842(2) 0.6600(2) 0.03640(12) 0.0139(6) Uani 1 1 d . .
C10 C 0.8776(2) 0.6892(2) 0.09729(13) 0.0182(7) Uani 1 1 d . .
H10 H 0.874404 0.645290 0.129637 0.022 Uiso 1 1 calc R U
C11 C 0.8757(2) 0.7823(2) 0.11072(15) 0.0245(8) Uani 1 1 d . .
H11 H 0.870626 0.801463 0.152389 0.029 Uiso 1 1 calc R U
C12 C 0.8811(2) 0.8485(2) 0.06457(15) 0.0248(8) Uani 1 1 d . .
C13 C 0.8897(2) 0.8186(2) 0.00412(15) 0.0222(7) Uani 1 1 d . .
H13 H 0.894810 0.862535 -0.027975 0.027 Uiso 1 1 calc R U
C14 C 0.8910(2) 0.7258(2) -0.01004(13) 0.0175(7) Uani 1 1 d . .
H14 H 0.896656 0.706849 -0.051677 0.021 Uiso 1 1 calc R U
C15 C 0.8058(2) 0.4872(2) -0.16121(12) 0.0125(6) Uani 1 1 d . .
C16 C 0.7002(2) 0.4839(2) -0.19324(12) 0.0146(6) Uani 1 1 d . .
H16 H 0.650963 0.436855 -0.184262 0.018 Uiso 1 1 calc R U
C17 C 0.6674(2) 0.5498(2) -0.23826(12) 0.0189(7) Uani 1 1 d . .
H17 H 0.595370 0.548061 -0.259944 0.023 Uiso 1 1 calc R U
C18 C 0.7393(2) 0.6180(2) -0.25158(13) 0.0217(7) Uani 1 1 d . .
H18 H 0.716504 0.663014 -0.282360 0.026 Uiso 1 1 calc R U
C19 C 0.8446(3) 0.6208(2) -0.22017(13) 0.0228(7) Uani 1 1 d . .
H19 H 0.893743 0.667695 -0.229609 0.027 Uiso 1 1 calc R U
C20 C 0.8782(2) 0.5557(2) -0.17513(13) 0.0187(7) Uani 1 1 d . .
H20 H 0.950476 0.557598 -0.153766 0.022 Uiso 1 1 calc R U
C21 C 0.8768(3) 0.9495(2) 0.07912(18) 0.0431(10) Uani 1 1 d . .
H21A H 0.801037 0.971241 0.070831 0.065 Uiso 1 1 calc R U
H21B H 0.922556 0.983427 0.052793 0.065 Uiso 1 1 calc R U
H21C H 0.904106 0.959714 0.123213 0.065 Uiso 1 1 calc R U
N1 N 0.83297(19) 0.26215(17) -0.07480(10) 0.0168(5) Uani 1 1 d . .
N2 N 0.86152(17) 0.44295(17) -0.05172(10) 0.0125(5) Uani 1 1 d . .
N3 N 0.85999(17) 0.53384(17) -0.03665(10) 0.0129(5) Uani 1 1 d . .
H3N H 0.843957 0.575749 -0.065766 0.015 Uiso 1 1 calc R U
N4 N 0.94041(19) 0.21490(19) 0.13722(11) 0.0207(6) Uani 1 1 d . .
O1 O 0.90075(15) 0.50177(13) 0.06679(8) 0.0159(5) Uani 1 1 d . .
O2 O 0.92260(16) 0.30126(15) 0.13004(9) 0.0213(5) Uani 1 1 d . .
O3 O 0.9271(2) 0.16474(16) 0.09053(11) 0.0352(6) Uani 1 1 d . .
O4 O 0.9702(2) 0.18509(18) 0.19025(11) 0.0416(7) Uani 1 1 d . .
Ag1 Ag 0.86868(2) 0.32618(2) 0.02650(2) 0.01851(8) Uani 1 1 d . .

loop_
_atom_site_aniso_label
_atom_site_aniso_U_11
_atom_site_aniso_U_22
_atom_site_aniso_U_33
_atom_site_aniso_U_23
_atom_site_aniso_U_13
_atom_site_aniso_U_12
C2 0.0077(13) 0.0153(17) 0.0137(14) -0.0020(13) -0.0017(11) 0.0002(12)
C3 0.0184(15) 0.0172(18) 0.0171(15) -0.0018(13) -0.0048(13) 0.0011(13)
C4 0.0243(17) 0.025(2) 0.0212(16) -0.0091(14) -0.0030(14) 0.0024(14)
C5 0.0332(19) 0.0111(18) 0.0345(19) -0.0082(15) -0.0039(15) -0.0002(15)
C6 0.0291(17) 0.0137(18) 0.0282(17) 0.0029(15) -0.0017(14) -0.0019(15)
C7 0.0086(13) 0.0135(17) 0.0151(14) -0.0001(12) 0.0009(11) -0.0011(12)
C8 0.0059(13) 0.0158(17) 0.0161(14) -0.0001(13) 0.0005(11) 0.0008(12)
C9 0.0120(14) 0.0122(18) 0.0172(15) -0.0030(12) -0.0001(12) 0.0012(12)
C10 0.0165(15) 0.021(2) 0.0169(15) -0.0031(13) 0.0023(12) -0.0013(13)
C11 0.0252(17) 0.023(2) 0.0252(17) -0.0117(15) 0.0019(14) 0.0010(15)
C12 0.0223(16) 0.017(2) 0.0348(19) -0.0094(15) 0.0009(15) 0.0013(14)
C13 0.0193(15) 0.0158(19) 0.0320(17) 0.0031(15) 0.0056(14) 0.0009(14)
C14 0.0149(14) 0.0186(19) 0.0183(15) -0.0013(13) -0.0007(12) -0.0018(13)
C15 0.0180(14) 0.0119(17) 0.0077(13) -0.0032(11) 0.0026(12) 0.0031(12)
C16 0.0162(14) 0.0146(17) 0.0130(14) -0.0055(12) 0.0015(12) -0.0016(12)
C17 0.0194(15) 0.023(2) 0.0134(14) -0.0046(13) -0.0011(12) 0.0033(14)
C18 0.0309(18) 0.0193(19) 0.0144(15) 0.0049(13) 0.0014(13) 0.0066(15)
C19 0.0315(18) 0.019(2) 0.0186(15) 0.0021(13) 0.0054(14) -0.0047(14)
C20 0.0185(15) 0.0198(19) 0.0171(15) -0.0012(13) -0.0005(13) -0.0018(13)
C21 0.053(2) 0.020(2) 0.056(2) -0.0125(18) 0.005(2) 0.0030(18)
N1 0.0196(13) 0.0114(15) 0.0186(13) -0.0001(11) -0.0005(10) -0.0011(11)
N2 0.0130(12) 0.0123(14) 0.0126(12) -0.0009(10) 0.0026(10) 0.0012(10)
N3 0.0193(12) 0.0090(14) 0.0099(11) 0.0002(10) -0.0004(10) 0.0018(10)
N4 0.0187(13) 0.0213(17) 0.0231(15) 0.0054(12) 0.0071(11) 0.0019(12)
O1 0.0188(10) 0.0150(13) 0.0134(10) 0.0015(9) -0.0006(8) 0.0007(9)
O2 0.0284(12) 0.0133(13) 0.0211(11) 0.0000(9) -0.0018(9) 0.0021(9)
O3 0.0516(15) 0.0183(14) 0.0380(14) -0.0088(11) 0.0145(12) -0.0001(12)
O4 0.0435(14) 0.0508(18) 0.0302(13) 0.0282(12) 0.0036(11) 0.0114(13)
Ag1 0.02215(13) 0.01798(14) 0.01448(12) 0.00370(10) -0.00144(9) 0.00047(11)

loop_
_atom_type_symbol
_atom_type_description
_atom_type_scat_dispersion_real
_atom_type_scat_dispersion_imag
_atom_type_scat_source
C C 0.0033 0.0016 'International Tables Vol C Tables 4.2.6.8 and 6.1.1.4'
H H 0.0000 0.0000 'International Tables Vol C Tables 4.2.6.8 and 6.1.1.4'
N N 0.0061 0.0033 'International Tables Vol C Tables 4.2.6.8 and 6.1.1.4'
O O 0.0106 0.0060 'International Tables Vol C Tables 4.2.6.8 and 6.1.1.4'
Ag Ag -0.8971 1.1015 'International Tables Vol C Tables 4.2.6.8 and 6.1.1.4'

loop_
_exptl_crystal_face_index_h
_exptl_crystal_face_index_k
_exptl_crystal_face_index_l
_exptl_crystal_face_perp_dist
_exptl_oxdiff_crystal_face_indexfrac_h
_exptl_oxdiff_crystal_face_indexfrac_k
_exptl_oxdiff_crystal_face_indexfrac_l
_exptl_oxdiff_crystal_face_x
_exptl_oxdiff_crystal_face_y
_exptl_oxdiff_crystal_face_z
-5 1 1 0.0406 -5.0002 1.0001 0.9999 0.2366 -0.1190 0.1236
0 -5 4 0.0196 -0.0000 -5.0006 4.0004 -0.0524 0.1957 0.1897
0 5 -4 0.0196 0.0000 5.0006 -4.0004 0.0524 -0.1957 -0.1897
0 4 5 0.0127 0.0001 4.0004 5.0006 -0.1077 -0.2230 0.0651
0 -4 -5 0.0127 -0.0001 -4.0004 -5.0006 0.1077 0.2230 -0.0651
5 -1 -1 0.0406 5.0002 -1.0001 -0.9999 -0.2366 0.1190 -0.1236

loop_
_geom_angle_atom_site_label_1
_geom_angle_atom_site_label_2
_geom_angle_atom_site_label_3
_geom_angle
_geom_angle_site_symmetry_3
N1 C2 C3 122.2(3) .
N1 C2 C7 117.3(2) .
C3 C2 C7 120.5(3) .
C4 C3 C2 119.0(3) .
C4 C3 H3 120.5 .
C2 C3 H3 120.5 .
C5 C4 C3 118.9(3) .
C5 C4 H4 120.6 .
C3 C4 H4 120.6 .
C4 C5 C6 118.8(3) .
C4 C5 H5 120.6 .
C6 C5 H5 120.6 .
N1 C6 C5 123.2(3) .
N1 C6 H6 118.4 .
C5 C6 H6 118.4 .
N2 C7 C2 115.5(2) .
N2 C7 C15 123.9(3) .
C2 C7 C15 120.6(2) .
O1 C8 N3 121.9(3) .
O1 C8 C9 123.8(2) .
N3 C8 C9 114.3(2) .
C10 C9 C14 118.9(3) .
C10 C9 C8 117.0(3) .
C14 C9 C8 124.1(2) .
C11 C10 C9 120.0(3) .
C11 C10 H10 120.0 .
C9 C10 H10 120.0 .
C10 C11 C12 121.5(3) .
C10 C11 H11 119.2 .
C12 C11 H11 119.2 .
C13 C12 C11 118.0(3) .
C13 C12 C21 120.6(3) .
C11 C12 C21 121.3(3) .
C14 C13 C12 121.1(3) .
C14 C13 H13 119.5 .
C12 C13 H13 119.5 .
C13 C14 C9 120.5(3) .
C13 C14 H14 119.8 .
C9 C14 H14 119.8 .
C20 C15 C16 119.9(3) .
C20 C15 C7 121.0(2) .
C16 C15 C7 119.0(3) .
C17 C16 C15 119.8(3) .
C17 C16 H16 120.1 .
C15 C16 H16 120.1 .
C18 C17 C16 120.1(3) .
C18 C17 H17 120.0 .
C16 C17 H17 120.0 .
C17 C18 C19 120.2(3) .
C17 C18 H18 119.9 .
C19 C18 H18 119.9 .
C20 C19 C18 120.2(3) .
C20 C19 H19 119.9 .
C18 C19 H19 119.9 .
C19 C20 C15 119.8(3) .
C19 C20 H20 120.1 .
C15 C20 H20 120.1 .
C12 C21 H21A 109.5 .
C12 C21 H21B 109.5 .
H21A C21 H21B 109.5 .
C12 C21 H21C 109.5 .
H21A C21 H21C 109.5 .
H21B C21 H21C 109.5 .
C6 N1 C2 117.9(2) .
C6 N1 Ag1 123.3(2) .
C2 N1 Ag1 116.35(19) .
C7 N2 N3 118.2(2) .
C7 N2 Ag1 118.96(19) .
N3 N2 Ag1 121.48(16) .
N2 N3 C8 118.6(2) .
N2 N3 H3N 120.7 .
C8 N3 H3N 120.7 .
O4 N4 O3 122.7(3) .
O4 N4 O2 118.9(3) .
O3 N4 O2 118.4(2) .
C8 O1 Ag1 113.64(17) .
N4 O2 Ag1 107.41(16) .
N4 O3 Ag1 84.62(17) .
O2 Ag1 N1 147.22(8) .
O2 Ag1 N2 141.85(8) .
N1 Ag1 N2 68.97(8) .
O2 Ag1 O1 79.77(7) .
N1 Ag1 O1 132.07(7) .
N2 Ag1 O1 63.10(7) .
O2 Ag1 O3 49.54(7) .
N1 Ag1 O3 97.69(8) .
N2 Ag1 O3 159.83(7) .
O1 Ag1 O3 128.27(6) .
O2 Ag1 Ag1 121.71(5) 2_655
N1 Ag1 Ag1 65.59(6) 2_655
N2 Ag1 Ag1 77.36(5) 2_655
O1 Ag1 Ag1 102.62(4) 2_655
O3 Ag1 Ag1 111.73(5) 2_655

loop_
_geom_bond_atom_site_label_1
_geom_bond_atom_site_label_2
_geom_bond_distance
_geom_bond_site_symmetry_2
C2 N1 1.352(3) .
C2 C3 1.386(4) .
C2 C7 1.481(4) .
C3 C4 1.385(4) .
C3 H3 0.9500 .
C4 C5 1.378(4) .
C4 H4 0.9500 .
C5 C6 1.382(4) .
C5 H5 0.9500 .
C6 N1 1.334(4) .
C6 H6 0.9500 .
C7 N2 1.297(3) .
C7 C15 1.491(4) .
C8 O1 1.220(3) .
C8 N3 1.380(3) .
C8 C9 1.490(4) .
C9 C10 1.392(4) .
C9 C14 1.396(4) .
C10 C11 1.387(4) .
C10 H10 0.9500 .
C11 C12 1.392(5) .
C11 H11 0.9500 .
C12 C13 1.391(4) .
C12 C21 1.505(5) .
C13 C14 1.384(4) .
C13 H13 0.9500 .
C14 H14 0.9500 .
C15 C20 1.393(4) .
C15 C16 1.396(4) .
C16 C17 1.389(4) .
C16 H16 0.9500 .
C17 C18 1.382(4) .
C17 H17 0.9500 .
C18 C19 1.387(4) .
C18 H18 0.9500 .
C19 C20 1.384(4) .
C19 H19 0.9500 .
C20 H20 0.9500 .
C21 H21A 0.9800 .
C21 H21B 0.9800 .
C21 H21C 0.9800 .
N1 Ag1 2.366(2) .
N2 N3 1.362(3) .
N2 Ag1 2.388(2) .
N3 H3N 0.8800 .
N4 O4 1.236(3) .
N4 O3 1.238(3) .
N4 O2 1.281(3) .
O1 Ag1 2.7110(19) .
O2 Ag1 2.2789(19) .
O3 Ag1 2.774(2) .
Ag1 Ag1 3.0028(5) 2_655

loop_
_geom_torsion_atom_site_label_1
_geom_torsion_atom_site_label_2
_geom_torsion_atom_site_label_3
_geom_torsion_atom_site_label_4
_geom_torsion
N1 C2 C3 C4 1.0(4)
C7 C2 C3 C4 179.3(2)
C2 C3 C4 C5 0.4(4)
C3 C4 C5 C6 -1.4(5)
C4 C5 C6 N1 1.1(5)
N1 C2 C7 N2 20.2(3)
C3 C2 C7 N2 -158.2(2)
N1 C2 C7 C15 -158.9(2)
C3 C2 C7 C15 22.7(4)
O1 C8 C9 C10 -15.3(4)
N3 C8 C9 C10 162.7(2)
O1 C8 C9 C14 164.3(3)
N3 C8 C9 C14 -17.7(4)
C14 C9 C10 C11 1.3(4)
C8 C9 C10 C11 -179.1(2)
C9 C10 C11 C12 -0.5(4)
C10 C11 C12 C13 -0.7(5)
C10 C11 C12 C21 178.8(3)
C11 C12 C13 C14 1.1(5)
C21 C12 C13 C14 -178.4(3)
C12 C13 C14 C9 -0.3(4)
C10 C9 C14 C13 -0.9(4)
C8 C9 C14 C13 179.5(3)
N2 C7 C15 C20 61.2(4)
C2 C7 C15 C20 -119.8(3)
N2 C7 C15 C16 -115.2(3)
C2 C7 C15 C16 63.8(3)
C20 C15 C16 C17 -0.8(4)
C7 C15 C16 C17 175.6(2)
C15 C16 C17 C18 0.4(4)
C16 C17 C18 C19 0.1(4)
C17 C18 C19 C20 -0.2(5)
C18 C19 C20 C15 -0.2(4)
C16 C15 C20 C19 0.7(4)
C7 C15 C20 C19 -175.6(3)
C5 C6 N1 C2 0.3(4)
C5 C6 N1 Ag1 -161.1(2)
C3 C2 N1 C6 -1.3(4)
C7 C2 N1 C6 -179.7(2)
C3 C2 N1 Ag1 161.3(2)
C7 C2 N1 Ag1 -17.0(3)
C2 C7 N2 N3 -179.8(2)
C15 C7 N2 N3 -0.7(4)
C2 C7 N2 Ag1 -13.1(3)
C15 C7 N2 Ag1 165.97(19)
C7 N2 N3 C8 178.9(2)
Ag1 N2 N3 C8 12.5(3)
O1 C8 N3 N2 -4.0(4)
C9 C8 N3 N2 177.9(2)
N3 C8 O1 Ag1 -4.9(3)
C9 C8 O1 Ag1 173.01(18)
O4 N4 O2 Ag1 -179.6(2)
O3 N4 O2 Ag1 0.5(3)
O4 N4 O3 Ag1 179.7(3)
O2 N4 O3 Ag1 -0.4(2)
